data_1200013
loop_
_publ_author_name
'Nimmo, J. K.'
'Lucas, B. W.'

_publ_section_title
;
 The crystal structures of \g- and \b-KNO~3~ and the
 \a \\leftarrow \g \\leftarrow \b phase transformations
;
_journal_coden_ASTM ACBCAR
_journal_issue 7
_journal_name_full 'Acta Crystallographica B (24,1968-38,1982)'
_journal_page_first 1968
_journal_page_last 1971
_journal_paper_doi 10.1107/S0567740876006894
_journal_volume 32
_journal_year 1976
_chemical_formula_structural 'K N O3'
_chemical_formula_sum 'K N O3'
_chemical_name_systematic 'Potasium nitrate - \b'
_space_group_IT_number 166
_symmetry_cell_setting trigonal
_symmetry_space_group_name_Hall '-R 3 2"'
_symmetry_space_group_name_H-M 'R -3 m :H'
_cell_angle_alpha 90
_cell_angle_beta 90
_cell_angle_gamma 120
_cell_formula_units_Z 3
_cell_length_a 5.425(1)
_cell_length_b 5.425(1)
_cell_length_c 9.836(4)
_cell_volume 250.7
_refine_ls_R_factor_all 0.13
_cod_original_sg_symbol_H-M 'R -3 m H'
_cod_database_code 1200013

loop_
_symmetry_equiv_pos_as_xyz
x,y,z
-y,x-y,z
y-x,-x,z
-y,-x,z
x,x-y,z
y-x,y,z
-x,-y,-z
y,y-x,-z
x-y,x,-z
y,x,-z
-x,y-x,-z
x-y,-y,-z
1/3+x,2/3+y,2/3+z
2/3+x,1/3+y,1/3+z
1/3-y,2/3+x-y,2/3+z
2/3-y,1/3+x-y,1/3+z
1/3-x+y,2/3-x,2/3+z
2/3-x+y,1/3-x,1/3+z
1/3-y,2/3-x,2/3+z
2/3-y,1/3-x,1/3+z
1/3+x,2/3+x-y,2/3+z
2/3+x,1/3+x-y,1/3+z
1/3-x+y,2/3+y,2/3+z
2/3-x+y,1/3+y,1/3+z
1/3-x,2/3-y,2/3-z
2/3-x,1/3-y,1/3-z
1/3+y,2/3-x+y,2/3-z
2/3+y,1/3-x+y,1/3-z
1/3+x-y,2/3+x,2/3-z
2/3+x-y,1/3+x,1/3-z
1/3+y,2/3+x,2/3-z
2/3+y,1/3+x,1/3-z
1/3-x,2/3-x+y,2/3-z
2/3-x,1/3-x+y,1/3-z
1/3+x-y,2/3-y,2/3-z
2/3+x-y,1/3-y,1/3-z

loop_
_atom_site_label
_atom_site_type_symbol
_atom_site_symmetry_multiplicity
_atom_site_Wyckoff_symbol
_atom_site_fract_x
_atom_site_fract_y
_atom_site_fract_z
_atom_site_occupancy
_atom_site_attached_hydrogens
_atom_site_calc_flag
K1 K1+ 3 a 0. 0. 0. 1. 0 d
N1 N5+ 3 b 0. 0. 0.5 1. 0 d
O1 O2- 18 h 0.130(2) -0.130(2) 0.475(5) 0.5 0 d

loop_
_atom_type_symbol
_atom_type_oxidation_number
K1+ 1.000
N5+ 5.000
O2- -2.000
